data_7103379
loop_
_publ_author_name
'Baudron, St\'ephane A'
'Hosseini, Mir Wais'

_publ_section_title
;
 Modular construction of a series of heteronuclear metallamacrocycles.
;
_journal_issue 38
_journal_name_full 'Chemical communications (Cambridge, England)'
_journal_page_first 4558
_journal_page_last 4560
_journal_paper_doi 10.1039/b809643k
_journal_year 2008
_chemical_formula_moiety 'C78 H64 Ag2 Cl2 N4 P4 Pt2 S4, C H2 Cl2'
_chemical_formula_sum 'C79 H66 Ag2 Cl4 N4 P4 Pt2 S4'
_chemical_formula_weight 2071.20
_chemical_name_systematic
;
?
;
_space_group_IT_number 2
_symmetry_cell_setting triclinic
_symmetry_space_group_name_Hall '-P 1'
_symmetry_space_group_name_H-M 'P -1'
_atom_sites_solution_hydrogens geom
_atom_sites_solution_primary direct
_atom_sites_solution_secondary difmap
_audit_creation_method SHELXL-97
_cell_angle_alpha 101.3700(10)
_cell_angle_beta 96.1060(10)
_cell_angle_gamma 109.7470(10)
_cell_formula_units_Z 1
_cell_length_a 9.9781(2)
_cell_length_b 12.6890(3)
_cell_length_c 17.2016(4)
_cell_measurement_reflns_used 6020
_cell_measurement_temperature 173(2)
_cell_measurement_theta_max 23.84
_cell_measurement_theta_min 2.26
_cell_volume 1974.00(8)
_computing_cell_refinement 'Bruker SMART'
_computing_data_collection 'Bruker SMART'
_computing_data_reduction 'Bruker SAINT'
_computing_molecular_graphics 'Bruker SHELXTL'
_computing_publication_material 'Bruker SHELXTL'
_computing_structure_refinement 'Bruker SHELXTL'
_computing_structure_solution 'Bruker SHELXTL'
_diffrn_ambient_temperature 173(2)
_diffrn_measured_fraction_theta_full 0.979
_diffrn_measured_fraction_theta_max 0.979
_diffrn_measurement_device_type 'CCD area detector'
_diffrn_measurement_method 'phi and omega scans'
_diffrn_radiation_monochromator graphite
_diffrn_radiation_source 'fine-focus sealed tube'
_diffrn_radiation_type MoK\a
_diffrn_radiation_wavelength 0.71073
_diffrn_reflns_av_R_equivalents 0.0449
_diffrn_reflns_av_sigmaI/netI 0.0586
_diffrn_reflns_limit_h_max 12
_diffrn_reflns_limit_h_min -12
_diffrn_reflns_limit_k_max 16
_diffrn_reflns_limit_k_min -16
_diffrn_reflns_limit_l_max 22
_diffrn_reflns_limit_l_min -22
_diffrn_reflns_number 28772
_diffrn_reflns_theta_full 27.54
_diffrn_reflns_theta_max 27.54
_diffrn_reflns_theta_min 1.23
_exptl_absorpt_coefficient_mu 4.388
_exptl_absorpt_correction_T_max 0.8104
_exptl_absorpt_correction_T_min 0.4593
_exptl_absorpt_correction_type multi-scan
_exptl_absorpt_process_details sadabs
_exptl_crystal_colour yellow
_exptl_crystal_density_diffrn 1.742
_exptl_crystal_density_meas ?
_exptl_crystal_density_method .
_exptl_crystal_description platelet
_exptl_crystal_F_000 1010
_exptl_crystal_size_max 0.21
_exptl_crystal_size_mid 0.13
_exptl_crystal_size_min 0.05
_refine_diff_density_max 3.038
_refine_diff_density_min -1.700
_refine_diff_density_rms 0.238
_refine_ls_extinction_method none
_refine_ls_goodness_of_fit_ref 1.070
_refine_ls_hydrogen_treatment constr
_refine_ls_matrix_type full
_refine_ls_number_parameters 448
_refine_ls_number_reflns 8915
_refine_ls_number_restraints 0
_refine_ls_restrained_S_all 1.070
_refine_ls_R_factor_all 0.0529
_refine_ls_R_factor_gt 0.0361
_refine_ls_shift/su_max 0.001
_refine_ls_shift/su_mean 0.000
_refine_ls_structure_factor_coef Fsqd
_refine_ls_weighting_details 'calc w=1/[\s^2^(Fo^2^)+(0.0658P)^2^+0.0000P] where P=(Fo^2^+2Fc^2^)/3'
_refine_ls_weighting_scheme calc
_refine_ls_wR_factor_gt 0.0981
_refine_ls_wR_factor_ref 0.1140
_reflns_number_gt 7051
_reflns_number_total 8915
_reflns_threshold_expression >2sigma(I)
_cod_data_source_file b809643k.txt
_cod_data_source_block compound10
_cod_depositor_comments
;
The following automatic conversions were performed:
'_symmetry_cell_setting' value 'Triclinic' changed to 'triclinic'
according to '/home/saulius/struct/CIF-dictionaries/cif_core.dic'
dictionary named 'cif_core.dic' version 2.4.1 from 2010-06-29.

Automatic conversion script
Id: cif_fix_enum 1527 2010-12-29 10:47:43Z saulius 
;
_cod_original_sg_symbol_H-M 'P-1 '
_cod_database_code 7103379

loop_
_symmetry_equiv_pos_as_xyz
'x, y, z'
'-x, -y, -z'

loop_
_atom_site_label
_atom_site_type_symbol
_atom_site_fract_x
_atom_site_fract_y
_atom_site_fract_z
_atom_site_U_iso_or_equiv
_atom_site_adp_type
_atom_site_occupancy
_atom_site_symmetry_multiplicity
_atom_site_calc_flag
_atom_site_refinement_flags
_atom_site_disorder_assembly
_atom_site_disorder_group
C1 C 0.0420(6) 0.7467(5) 0.0767(4) 0.0277(13) Uani 1 1 d . . .
C2 C -0.0250(6) 0.6574(5) 0.0090(3) 0.0270(13) Uani 1 1 d . . .
C3 C 0.0358(6) 0.6317(5) -0.0640(4) 0.0289(13) Uani 1 1 d . . .
C4 C 0.1623(7) 0.6838(6) -0.0894(4) 0.0352(15) Uani 1 1 d . . .
H4 H 0.2318 0.7534 -0.0587 0.042 Uiso 1 1 calc R . .
C5 C 0.1822(8) 0.6283(6) -0.1629(4) 0.0425(17) Uani 1 1 d . . .
H5 H 0.2670 0.6614 -0.1815 0.051 Uiso 1 1 calc R . .
C6 C 0.0800(9) 0.5262(6) -0.2086(4) 0.0481(19) Uani 1 1 d . . .
H6 H 0.0986 0.4915 -0.2569 0.058 Uiso 1 1 calc R . .
C7 C -0.0651(7) 0.5268(5) -0.1157(4) 0.0337(15) Uani 1 1 d . . .
C8 C -0.1855(6) 0.4851(5) -0.0777(4) 0.0306(14) Uani 1 1 d . . .
C9 C -0.1666(6) 0.5622(5) -0.0019(4) 0.0303(14) Uani 1 1 d . . .
C10 C -0.2722(7) 0.5345(6) 0.0438(4) 0.0363(15) Uani 1 1 d . . .
H10 H -0.2653 0.5834 0.0933 0.044 Uiso 1 1 calc R . .
C11 C -0.3892(8) 0.4314(6) 0.0136(5) 0.0509(19) Uani 1 1 d . . .
H11 H -0.4618 0.4098 0.0435 0.061 Uiso 1 1 calc R . .
C12 C -0.3997(9) 0.3578(6) -0.0632(5) 0.054(2) Uani 1 1 d . . .
H12 H -0.4787 0.2885 -0.0823 0.064 Uiso 1 1 calc R . .
N1 N -0.0469(7) 0.4736(5) -0.1865(3) 0.0420(14) Uani 1 1 d . . .
N2 N -0.2959(6) 0.3873(5) -0.1090(4) 0.0424(14) Uani 1 1 d . . .
Ag1 Ag -0.25532(8) 0.28298(5) -0.22766(3) 0.05762(19) Uani 1 1 d . . .
Cl1 Cl -0.39940(15) 0.20627(13) -0.36471(9) 0.0316(3) Uani 1 1 d . . .
C13 C 0.5404(6) 1.0243(5) 0.2023(4) 0.0277(13) Uani 1 1 d . . .
C14 C 0.5989(6) 0.9485(5) 0.2274(4) 0.0335(14) Uani 1 1 d . . .
H14 H 0.5794 0.9259 0.2745 0.040 Uiso 1 1 calc R . .
C15 C 0.6845(6) 0.9073(6) 0.1835(4) 0.0339(14) Uani 1 1 d . . .
H15 H 0.7245 0.8579 0.2014 0.041 Uiso 1 1 calc R . .
C16 C 0.7122(7) 0.9384(6) 0.1126(4) 0.0395(16) Uani 1 1 d . . .
H16 H 0.7705 0.9098 0.0828 0.047 Uiso 1 1 calc R . .
C17 C 0.6539(7) 1.0116(6) 0.0860(4) 0.0421(17) Uani 1 1 d . . .
H17 H 0.6722 1.0319 0.0380 0.051 Uiso 1 1 calc R . .
C18 C 0.5679(7) 1.0554(6) 0.1302(4) 0.0365(15) Uani 1 1 d . . .
H18 H 0.5286 1.1050 0.1121 0.044 Uiso 1 1 calc R . .
C19 C 0.4117(6) 1.1997(5) 0.2298(4) 0.0296(13) Uani 1 1 d . . .
C20 C 0.3164(7) 1.1912(6) 0.1617(4) 0.0413(16) Uani 1 1 d . . .
H20 H 0.2548 1.1187 0.1306 0.050 Uiso 1 1 calc R . .
C21 C 0.3121(8) 1.2885(7) 0.1400(5) 0.052(2) Uani 1 1 d . . .
H21 H 0.2503 1.2809 0.0931 0.062 Uiso 1 1 calc R . .
C22 C 0.3973(8) 1.3969(7) 0.1862(5) 0.052(2) Uani 1 1 d . . .
H22 H 0.3908 1.4623 0.1721 0.062 Uiso 1 1 calc R . .
C23 C 0.4927(8) 1.4073(6) 0.2540(5) 0.053(2) Uani 1 1 d . . .
H23 H 0.5524 1.4804 0.2851 0.064 Uiso 1 1 calc R . .
C24 C 0.5004(7) 1.3100(6) 0.2761(4) 0.0395(16) Uani 1 1 d . . .
H24 H 0.5650 1.3182 0.3220 0.047 Uiso 1 1 calc R . .
C25 C 0.0448(6) 1.0893(5) 0.3389(4) 0.0291(13) Uani 1 1 d . . .
C26 C -0.0003(8) 1.1379(6) 0.4052(4) 0.0426(17) Uani 1 1 d . . .
H26 H 0.0151 1.1180 0.4536 0.051 Uiso 1 1 calc R . .
C27 C -0.0680(8) 1.2161(7) 0.4006(4) 0.0472(19) Uani 1 1 d . . .
H27 H -0.1012 1.2460 0.4451 0.057 Uiso 1 1 calc R . .
C28 C -0.0861(7) 1.2495(6) 0.3300(4) 0.0427(17) Uani 1 1 d . . .
H28 H -0.1294 1.3033 0.3270 0.051 Uiso 1 1 calc R . .
C29 C -0.0398(8) 1.2025(6) 0.2641(4) 0.0455(17) Uani 1 1 d . . .
H29 H -0.0524 1.2247 0.2163 0.055 Uiso 1 1 calc R . .
C30 C 0.0251(7) 1.1231(6) 0.2676(4) 0.0364(15) Uani 1 1 d . . .
H30 H 0.0558 1.0920 0.2224 0.044 Uiso 1 1 calc R . .
C31 C -0.0097(6) 0.8613(5) 0.3652(3) 0.0278(13) Uani 1 1 d . . .
C32 C -0.1534(7) 0.8520(6) 0.3639(4) 0.0344(15) Uani 1 1 d . . .
H32 H -0.1822 0.9101 0.3515 0.041 Uiso 1 1 calc R . .
C33 C -0.2539(7) 0.7569(6) 0.3809(4) 0.0391(16) Uani 1 1 d . . .
H33 H -0.3492 0.7518 0.3803 0.047 Uiso 1 1 calc R . .
C34 C -0.2113(7) 0.6698(6) 0.3987(4) 0.0404(16) Uani 1 1 d . . .
H34 H -0.2784 0.6063 0.4103 0.049 Uiso 1 1 calc R . .
C35 C -0.0697(7) 0.6766(5) 0.3993(4) 0.0355(15) Uani 1 1 d . . .
H35 H -0.0423 0.6172 0.4105 0.043 Uiso 1 1 calc R . .
C36 C 0.0317(7) 0.7725(5) 0.3832(4) 0.0328(14) Uani 1 1 d . . .
H36 H 0.1272 0.7775 0.3845 0.039 Uiso 1 1 calc R . .
C37 C 0.2714(6) 1.0423(5) 0.4293(3) 0.0288(13) Uani 1 1 d . . .
H37A H 0.2331 1.0688 0.4756 0.035 Uiso 1 1 calc R . .
H37B H 0.3042 0.9818 0.4400 0.035 Uiso 1 1 calc R . .
C38 C 0.4012(6) 1.1427(5) 0.4206(4) 0.0330(14) Uani 1 1 d . . .
H38A H 0.4616 1.1820 0.4734 0.040 Uiso 1 1 calc R . .
H38B H 0.3663 1.1974 0.4014 0.040 Uiso 1 1 calc R . .
C39 C 0.4944(6) 1.1080(5) 0.3633(3) 0.0294(13) Uani 1 1 d . . .
H39A H 0.5147 1.0433 0.3765 0.035 Uiso 1 1 calc R . .
H39B H 0.5862 1.1720 0.3724 0.035 Uiso 1 1 calc R . .
P1 P 0.41279(15) 1.06747(13) 0.25678(9) 0.0247(3) Uani 1 1 d . . .
P2 P 0.12540(16) 0.98078(13) 0.34065(9) 0.0239(3) Uani 1 1 d . . .
S1 S 0.21586(16) 0.85081(14) 0.09125(9) 0.0302(3) Uani 1 1 d . . .
S2 S -0.02741(15) 0.77047(13) 0.16510(9) 0.0294(3) Uani 1 1 d . . .
Pt1 Pt 0.19034(2) 0.925861(18) 0.221795(13) 0.02169(8) Uani 1 1 d . . .
Cl2 Cl 0.2087(6) 0.5664(5) 0.4993(4) 0.0901(12) Uani 0.50 1 d P A -1
Cl3 Cl 0.4413(5) 0.5004(5) 0.4651(4) 0.0901(12) Uani 0.50 1 d P A -1
C40 C 0.272(2) 0.5149(19) 0.4099(15) 0.0901(12) Uani 0.50 1 d P A -1
H40A H 0.2962 0.5709 0.3775 0.108 Uiso 0.50 1 calc PR A -1
H40B H 0.2028 0.4414 0.3768 0.108 Uiso 0.50 1 calc PR A -1

loop_
_atom_site_aniso_label
_atom_site_aniso_U_11
_atom_site_aniso_U_22
_atom_site_aniso_U_33
_atom_site_aniso_U_23
_atom_site_aniso_U_13
_atom_site_aniso_U_12
C1 0.028(3) 0.035(3) 0.023(3) 0.008(3) 0.004(2) 0.015(3)
C2 0.031(3) 0.029(3) 0.023(3) 0.007(2) 0.002(2) 0.014(3)
C3 0.034(3) 0.024(3) 0.028(3) 0.005(2) -0.001(3) 0.013(3)
C4 0.042(4) 0.040(4) 0.022(3) 0.000(3) 0.004(3) 0.018(3)
C5 0.051(4) 0.054(5) 0.028(4) 0.007(3) 0.011(3) 0.028(4)
C6 0.074(5) 0.051(5) 0.026(4) 0.003(3) 0.011(4) 0.035(4)
C7 0.049(4) 0.029(3) 0.023(3) 0.002(3) -0.003(3) 0.020(3)
C8 0.036(3) 0.021(3) 0.031(3) 0.005(2) -0.006(3) 0.011(3)
C9 0.031(3) 0.027(3) 0.027(3) 0.004(3) -0.002(3) 0.009(3)
C10 0.035(3) 0.034(4) 0.038(4) 0.008(3) 0.001(3) 0.012(3)
C11 0.044(4) 0.049(5) 0.050(5) 0.016(4) 0.004(3) 0.005(4)
C12 0.059(5) 0.035(4) 0.057(5) 0.008(4) -0.013(4) 0.013(4)
N1 0.061(4) 0.036(3) 0.027(3) 0.001(2) -0.003(3) 0.023(3)
N2 0.049(3) 0.034(3) 0.036(3) 0.004(3) -0.008(3) 0.013(3)
Ag1 0.0921(5) 0.0371(3) 0.0357(3) -0.0054(2) -0.0222(3) 0.0321(3)
Cl1 0.0310(7) 0.0433(9) 0.0232(7) 0.0093(6) 0.0026(6) 0.0173(7)
C13 0.023(3) 0.030(3) 0.026(3) 0.005(3) 0.002(2) 0.006(2)
C14 0.032(3) 0.041(4) 0.030(3) 0.012(3) 0.008(3) 0.015(3)
C15 0.034(3) 0.042(4) 0.030(3) 0.008(3) 0.009(3) 0.019(3)
C16 0.034(3) 0.047(4) 0.034(4) 0.001(3) 0.011(3) 0.015(3)
C17 0.045(4) 0.054(5) 0.031(4) 0.014(3) 0.018(3) 0.017(3)
C18 0.041(4) 0.039(4) 0.031(4) 0.015(3) 0.009(3) 0.012(3)
C19 0.029(3) 0.030(3) 0.034(3) 0.011(3) 0.012(3) 0.013(3)
C20 0.036(3) 0.043(4) 0.045(4) 0.016(3) 0.002(3) 0.013(3)
C21 0.045(4) 0.058(5) 0.059(5) 0.031(4) 0.004(4) 0.020(4)
C22 0.054(4) 0.045(5) 0.070(6) 0.028(4) 0.018(4) 0.025(4)
C23 0.061(5) 0.023(4) 0.068(6) 0.010(4) 0.007(4) 0.008(3)
C24 0.044(4) 0.040(4) 0.034(4) 0.009(3) 0.009(3) 0.015(3)
C25 0.031(3) 0.028(3) 0.029(3) 0.005(3) 0.002(3) 0.014(3)
C26 0.060(4) 0.056(5) 0.023(3) 0.005(3) 0.005(3) 0.039(4)
C27 0.062(5) 0.057(5) 0.034(4) 0.000(3) 0.007(3) 0.043(4)
C28 0.049(4) 0.042(4) 0.046(4) 0.010(3) 0.008(3) 0.029(3)
C29 0.059(4) 0.049(4) 0.041(4) 0.019(3) 0.008(3) 0.032(4)
C30 0.045(4) 0.042(4) 0.029(3) 0.007(3) 0.009(3) 0.025(3)
C31 0.032(3) 0.037(3) 0.017(3) 0.005(2) 0.010(2) 0.015(3)
C32 0.038(3) 0.046(4) 0.024(3) 0.007(3) 0.002(3) 0.024(3)
C33 0.029(3) 0.050(4) 0.036(4) 0.010(3) 0.009(3) 0.010(3)
C34 0.038(4) 0.042(4) 0.027(3) 0.006(3) 0.008(3) -0.001(3)
C35 0.047(4) 0.027(3) 0.031(4) 0.005(3) 0.011(3) 0.012(3)
C36 0.032(3) 0.039(4) 0.034(4) 0.013(3) 0.013(3) 0.016(3)
C37 0.036(3) 0.036(3) 0.017(3) 0.005(2) 0.003(2) 0.018(3)
C38 0.035(3) 0.036(4) 0.021(3) 0.002(3) -0.003(3) 0.009(3)
C39 0.028(3) 0.036(3) 0.026(3) 0.008(3) 0.002(2) 0.014(3)
P1 0.0248(7) 0.0294(8) 0.0213(7) 0.0078(6) 0.0048(6) 0.0106(6)
P2 0.0281(7) 0.0305(8) 0.0170(7) 0.0054(6) 0.0071(6) 0.0148(6)
S1 0.0312(7) 0.0353(9) 0.0198(7) 0.0011(6) 0.0085(6) 0.0089(7)
S2 0.0284(7) 0.0286(8) 0.0262(8) 0.0014(6) 0.0086(6) 0.0060(6)
Pt1 0.02442(12) 0.02574(13) 0.01679(12) 0.00553(8) 0.00564(8) 0.01093(9)
Cl2 0.081(2) 0.088(2) 0.148(4) 0.073(3) 0.059(2) 0.054(2)
Cl3 0.081(2) 0.088(2) 0.148(4) 0.073(3) 0.059(2) 0.054(2)
C40 0.081(2) 0.088(2) 0.148(4) 0.073(3) 0.059(2) 0.054(2)

loop_
_atom_type_symbol
_atom_type_description
_atom_type_scat_dispersion_real
_atom_type_scat_dispersion_imag
_atom_type_scat_source
C C 0.0033 0.0016 'International Tables Vol C Tables 4.2.6.8 and 6.1.1.4'
H H 0.0000 0.0000 'International Tables Vol C Tables 4.2.6.8 and 6.1.1.4'
N N 0.0061 0.0033 'International Tables Vol C Tables 4.2.6.8 and 6.1.1.4'
P P 0.1023 0.0942 'International Tables Vol C Tables 4.2.6.8 and 6.1.1.4'
S S 0.1246 0.1234 'International Tables Vol C Tables 4.2.6.8 and 6.1.1.4'
Ag Ag -0.8971 1.1015 'International Tables Vol C Tables 4.2.6.8 and 6.1.1.4'
Pt Pt -1.7033 8.3905 'International Tables Vol C Tables 4.2.6.8 and 6.1.1.4'
Cl Cl 0.1484 0.1585 'International Tables Vol C Tables 4.2.6.8 and 6.1.1.4'

loop_
_geom_angle_atom_site_label_1
_geom_angle_atom_site_label_2
_geom_angle_atom_site_label_3
_geom_angle
_geom_angle_site_symmetry_1
_geom_angle_site_symmetry_3
_geom_angle_publ_flag
C2 C1 S1 125.5(5) . . ?
C2 C1 S2 126.0(5) . . ?
S1 C1 S2 108.4(3) . . ?
C1 C2 C3 126.7(5) . . ?
C1 C2 C9 126.5(6) . . ?
C3 C2 C9 106.6(5) . . ?
C4 C3 C7 117.3(6) . . ?
C4 C3 C2 135.0(5) . . ?
C7 C3 C2 107.7(5) . . ?
C3 C4 C5 117.4(6) . . ?
C3 C4 H4 121.3 . . ?
C5 C4 H4 121.3 . . ?
C6 C5 C4 121.5(7) . . ?
C6 C5 H5 119.2 . . ?
C4 C5 H5 119.2 . . ?
N1 C6 C5 122.9(6) . . ?
N1 C6 H6 118.6 . . ?
C5 C6 H6 118.6 . . ?
N1 C7 C3 125.5(6) . . ?
N1 C7 C8 125.7(6) . . ?
C3 C7 C8 108.7(5) . . ?
N2 C8 C9 125.9(6) . . ?
N2 C8 C7 123.7(6) . . ?
C9 C8 C7 110.4(5) . . ?
C10 C9 C8 118.3(6) . . ?
C10 C9 C2 135.0(6) . . ?
C8 C9 C2 106.7(5) . . ?
C9 C10 C11 117.7(6) . . ?
C9 C10 H10 121.2 . . ?
C11 C10 H10 121.2 . . ?
C10 C11 C12 120.7(7) . . ?
C10 C11 H11 119.7 . . ?
C12 C11 H11 119.7 . . ?
N2 C12 C11 121.2(7) . . ?
N2 C12 H12 119.4 . . ?
C11 C12 H12 119.4 . . ?
C7 N1 C6 115.4(6) . . ?
C7 N1 Ag1 104.9(5) . . ?
C6 N1 Ag1 138.9(5) . . ?
C8 N2 C12 116.2(6) . . ?
C8 N2 Ag1 111.1(5) . . ?
C12 N2 Ag1 131.9(5) . . ?
N2 Ag1 Cl1 131.04(14) . . ?
N2 Ag1 N1 74.0(2) . . ?
Cl1 Ag1 N1 122.12(14) . . ?
N2 Ag1 Pt1 118.45(14) . 2_565 ?
Cl1 Ag1 Pt1 95.55(4) . 2_565 ?
N1 Ag1 Pt1 117.41(13) . 2_565 ?
C14 C13 C18 119.1(6) . . ?
C14 C13 P1 119.6(5) . . ?
C18 C13 P1 120.9(5) . . ?
C15 C14 C13 120.6(6) . . ?
C15 C14 H14 119.7 . . ?
C13 C14 H14 119.7 . . ?
C14 C15 C16 120.4(6) . . ?
C14 C15 H15 119.8 . . ?
C16 C15 H15 119.8 . . ?
C17 C16 C15 120.1(6) . . ?
C17 C16 H16 119.9 . . ?
C15 C16 H16 119.9 . . ?
C16 C17 C18 120.3(7) . . ?
C16 C17 H17 119.8 . . ?
C18 C17 H17 119.8 . . ?
C17 C18 C13 119.5(6) . . ?
C17 C18 H18 120.2 . . ?
C13 C18 H18 120.2 . . ?
C20 C19 C24 118.0(6) . . ?
C20 C19 P1 119.2(5) . . ?
C24 C19 P1 122.7(5) . . ?
C21 C20 C19 120.8(7) . . ?
C21 C20 H20 119.6 . . ?
C19 C20 H20 119.6 . . ?
C20 C21 C22 121.2(7) . . ?
C20 C21 H21 119.4 . . ?
C22 C21 H21 119.4 . . ?
C21 C22 C23 119.0(7) . . ?
C21 C22 H22 120.5 . . ?
C23 C22 H22 120.5 . . ?
C22 C23 C24 120.6(7) . . ?
C22 C23 H23 119.7 . . ?
C24 C23 H23 119.7 . . ?
C23 C24 C19 120.3(7) . . ?
C23 C24 H24 119.8 . . ?
C19 C24 H24 119.8 . . ?
C26 C25 C30 118.7(6) . . ?
C26 C25 P2 122.4(5) . . ?
C30 C25 P2 118.9(5) . . ?
C25 C26 C27 121.0(7) . . ?
C25 C26 H26 119.5 . . ?
C27 C26 H26 119.5 . . ?
C28 C27 C26 119.9(7) . . ?
C28 C27 H27 120.1 . . ?
C26 C27 H27 120.1 . . ?
C29 C28 C27 119.4(6) . . ?
C29 C28 H28 120.3 . . ?
C27 C28 H28 120.3 . . ?
C28 C29 C30 121.0(7) . . ?
C28 C29 H29 119.5 . . ?
C30 C29 H29 119.5 . . ?
C29 C30 C25 120.0(6) . . ?
C29 C30 H30 120.0 . . ?
C25 C30 H30 120.0 . . ?
C32 C31 C36 118.9(6) . . ?
C32 C31 P2 123.0(5) . . ?
C36 C31 P2 118.0(4) . . ?
C33 C32 C31 120.8(6) . . ?
C33 C32 H32 119.6 . . ?
C31 C32 H32 119.6 . . ?
C34 C33 C32 119.6(6) . . ?
C34 C33 H33 120.2 . . ?
C32 C33 H33 120.2 . . ?
C33 C34 C35 120.5(6) . . ?
C33 C34 H34 119.7 . . ?
C35 C34 H34 119.7 . . ?
C34 C35 C36 119.9(6) . . ?
C34 C35 H35 120.0 . . ?
C36 C35 H35 120.0 . . ?
C35 C36 C31 120.2(6) . . ?
C35 C36 H36 119.9 . . ?
C31 C36 H36 119.9 . . ?
C38 C37 P2 114.1(4) . . ?
C38 C37 H37A 108.7 . . ?
P2 C37 H37A 108.7 . . ?
C38 C37 H37B 108.7 . . ?
P2 C37 H37B 108.7 . . ?
H37A C37 H37B 107.6 . . ?
C37 C38 C39 114.6(5) . . ?
C37 C38 H38A 108.6 . . ?
C39 C38 H38A 108.6 . . ?
C37 C38 H38B 108.6 . . ?
C39 C38 H38B 108.6 . . ?
H38A C38 H38B 107.6 . . ?
C38 C39 P1 114.5(4) . . ?
C38 C39 H39A 108.6 . . ?
P1 C39 H39A 108.6 . . ?
C38 C39 H39B 108.6 . . ?
P1 C39 H39B 108.6 . . ?
H39A C39 H39B 107.6 . . ?
C39 P1 C13 105.8(3) . . ?
C39 P1 C19 107.0(3) . . ?
C13 P1 C19 105.6(3) . . ?
C39 P1 Pt1 115.3(2) . . ?
C13 P1 Pt1 110.65(19) . . ?
C19 P1 Pt1 111.8(2) . . ?
C31 P2 C25 105.8(3) . . ?
C31 P2 C37 105.0(3) . . ?
C25 P2 C37 105.4(3) . . ?
C31 P2 Pt1 112.07(19) . . ?
C25 P2 Pt1 111.9(2) . . ?
C37 P2 Pt1 115.9(2) . . ?
C1 S1 Pt1 88.5(2) . . ?
C1 S2 Pt1 88.4(2) . . ?
P2 Pt1 P1 93.74(6) . . ?
P2 Pt1 S2 95.94(5) . . ?
P1 Pt1 S2 170.33(5) . . ?
P2 Pt1 S1 170.34(5) . . ?
P1 Pt1 S1 95.60(5) . . ?
S2 Pt1 S1 74.73(5) . . ?
P2 Pt1 Ag1 106.31(4) . 2_565 ?
P1 Pt1 Ag1 102.60(4) . 2_565 ?
S2 Pt1 Ag1 74.64(4) . 2_565 ?
S1 Pt1 Ag1 74.03(4) . 2_565 ?
Cl2 C40 Cl3 96.8(12) . . ?
Cl2 C40 H40A 112.4 . . ?
Cl3 C40 H40A 112.4 . . ?
Cl2 C40 H40B 112.4 . . ?
Cl3 C40 H40B 112.4 . . ?
H40A C40 H40B 110.0 . . ?

loop_
_geom_bond_atom_site_label_1
_geom_bond_atom_site_label_2
_geom_bond_distance
_geom_bond_site_symmetry_2
_geom_bond_publ_flag
C1 C2 1.374(8) . ?
C1 S1 1.745(6) . ?
C1 S2 1.752(6) . ?
C2 C3 1.478(8) . ?
C2 C9 1.480(8) . ?
C3 C4 1.374(9) . ?
C3 C7 1.419(8) . ?
C4 C5 1.389(9) . ?
C4 H4 0.9300 . ?
C5 C6 1.368(10) . ?
C5 H5 0.9300 . ?
C6 N1 1.350(10) . ?
C6 H6 0.9300 . ?
C7 N1 1.333(8) . ?
C7 C8 1.423(9) . ?
C8 N2 1.316(8) . ?
C8 C9 1.418(8) . ?
C9 C10 1.373(9) . ?
C10 C11 1.384(9) . ?
C10 H10 0.9300 . ?
C11 C12 1.431(11) . ?
C11 H11 0.9300 . ?
C12 N2 1.364(10) . ?
C12 H12 0.9300 . ?
N1 Ag1 2.508(6) . ?
N2 Ag1 2.357(6) . ?
Ag1 Cl1 2.4495(15) . ?
Ag1 Pt1 2.9506(6) 2_565 ?
C13 C14 1.393(8) . ?
C13 C18 1.401(9) . ?
C13 P1 1.823(6) . ?
C14 C15 1.363(8) . ?
C14 H14 0.9300 . ?
C15 C16 1.381(9) . ?
C15 H15 0.9300 . ?
C16 C17 1.375(10) . ?
C16 H16 0.9300 . ?
C17 C18 1.385(9) . ?
C17 H17 0.9300 . ?
C18 H18 0.9300 . ?
C19 C20 1.389(9) . ?
C19 C24 1.397(9) . ?
C19 P1 1.830(6) . ?
C20 C21 1.371(10) . ?
C20 H20 0.9300 . ?
C21 C22 1.371(10) . ?
C21 H21 0.9300 . ?
C22 C23 1.378(11) . ?
C22 H22 0.9300 . ?
C23 C24 1.385(10) . ?
C23 H23 0.9300 . ?
C24 H24 0.9300 . ?
C25 C26 1.379(9) . ?
C25 C30 1.392(9) . ?
C25 P2 1.818(6) . ?
C26 C27 1.385(9) . ?
C26 H26 0.9300 . ?
C27 C28 1.376(10) . ?
C27 H27 0.9300 . ?
C28 C29 1.374(10) . ?
C28 H28 0.9300 . ?
C29 C30 1.377(9) . ?
C29 H29 0.9300 . ?
C30 H30 0.9300 . ?
C31 C32 1.396(8) . ?
C31 C36 1.401(8) . ?
C31 P2 1.813(6) . ?
C32 C33 1.389(9) . ?
C32 H32 0.9300 . ?
C33 C34 1.385(10) . ?
C33 H33 0.9300 . ?
C34 C35 1.385(9) . ?
C34 H34 0.9300 . ?
C35 C36 1.394(9) . ?
C35 H35 0.9300 . ?
C36 H36 0.9300 . ?
C37 C38 1.525(8) . ?
C37 P2 1.830(5) . ?
C37 H37A 0.9700 . ?
C37 H37B 0.9700 . ?
C38 C39 1.525(8) . ?
C38 H38A 0.9700 . ?
C38 H38B 0.9700 . ?
C39 P1 1.821(6) . ?
C39 H39A 0.9700 . ?
C39 H39B 0.9700 . ?
P1 Pt1 2.2610(15) . ?
P2 Pt1 2.2606(15) . ?
S1 Pt1 2.3360(14) . ?
S2 Pt1 2.3358(14) . ?
Pt1 Ag1 2.9506(6) 2_565 ?
Cl2 C40 1.81(2) . ?
Cl3 C40 1.93(2) . ?
C40 H40A 0.9700 . ?
C40 H40B 0.9700 . ?
